data_1503894
loop_
_publ_author_name
'Yi, Chenyi'
'Blum, Carmen'
'Liu, Shi-Xia'
'Keene, Tony D.'
'Frei, Gabriela'
'Neels, Antonia'
'Decurtins, Silvio'

_publ_section_title
;
 Isolable zwitterionic pyridinio-semiquinone pi-radicals. Mild and
 efficient single-step access to stable radicals.
;
_journal_issue 11
_journal_name_full 'Organic letters'
_journal_page_first 2261
_journal_page_last 2264
_journal_paper_doi 10.1021/ol900559p
_journal_volume 11
_journal_year 2009
_chemical_formula_sum 'C16 H12 N3 O4'
_chemical_formula_weight 310.29
_chemical_name_systematic
; 
 ? 
;
_space_group_IT_number 14
_symmetry_cell_setting monoclinic
_symmetry_space_group_name_Hall '-P 2ybc'
_symmetry_space_group_name_H-M 'P 1 21/c 1'
_atom_sites_solution_hydrogens geom
_atom_sites_solution_primary direct
_atom_sites_solution_secondary difmap
_audit_creation_method SHELXL-97
_cell_angle_alpha 90.00
_cell_angle_beta 98.293(10)
_cell_angle_gamma 90.00
_cell_formula_units_Z 4
_cell_length_a 6.3879(8)
_cell_length_b 12.146(2)
_cell_length_c 19.036(2)
_cell_measurement_reflns_used 5538
_cell_measurement_temperature 173(2)
_cell_measurement_theta_max 24.93
_cell_measurement_theta_min 2.00
_cell_volume 1461.5(3)
_computing_cell_refinement 'STOE X-AREA'
_computing_data_collection 'STOE X-AREA'
_computing_data_reduction 'STOE X-RED'
_computing_structure_refinement 'SHELXL-97 (Sheldrick, 1997)'
_computing_structure_solution 'SHELXS-97 (Sheldrick, 1990)'
_diffrn_ambient_temperature 173(2)
_diffrn_detector_area_resol_mean 6.67
_diffrn_measured_fraction_theta_full 0.991
_diffrn_measured_fraction_theta_max 0.991
_diffrn_measurement_device_type 'STOE IPDS 2'
_diffrn_measurement_method 'rotation method'
_diffrn_radiation_monochromator graphite
_diffrn_radiation_source 'fine-focus sealed tube'
_diffrn_radiation_type MoK\a
_diffrn_radiation_wavelength 0.71073
_diffrn_reflns_av_R_equivalents 0.1148
_diffrn_reflns_av_sigmaI/netI 0.0803
_diffrn_reflns_limit_h_max 7
_diffrn_reflns_limit_h_min -7
_diffrn_reflns_limit_k_max 14
_diffrn_reflns_limit_k_min -14
_diffrn_reflns_limit_l_max 22
_diffrn_reflns_limit_l_min -21
_diffrn_reflns_number 16994
_diffrn_reflns_theta_full 25.17
_diffrn_reflns_theta_max 25.17
_diffrn_reflns_theta_min 2.00
_exptl_absorpt_coefficient_mu 0.104
_exptl_absorpt_correction_type none
_exptl_crystal_colour orange
_exptl_crystal_density_diffrn 1.410
_exptl_crystal_density_method 'not measured'
_exptl_crystal_description rod
_exptl_crystal_F_000 644
_exptl_crystal_size_max 0.40
_exptl_crystal_size_mid 0.30
_exptl_crystal_size_min 0.20
_refine_diff_density_max 0.555
_refine_diff_density_min -0.282
_refine_diff_density_rms 0.096
_refine_ls_extinction_coef 0.036(7)
_refine_ls_extinction_expression Fc^*^=kFc[1+0.001xFc^2^\l^3^/sin(2\q)]^-1/4^
_refine_ls_extinction_method SHELXL
_refine_ls_goodness_of_fit_ref 0.988
_refine_ls_hydrogen_treatment constr
_refine_ls_matrix_type full
_refine_ls_number_parameters 210
_refine_ls_number_reflns 2605
_refine_ls_number_restraints 0
_refine_ls_restrained_S_all 0.988
_refine_ls_R_factor_all 0.1433
_refine_ls_R_factor_gt 0.0983
_refine_ls_shift/su_max 0.000
_refine_ls_shift/su_mean 0.000
_refine_ls_structure_factor_coef Fsqd
_refine_ls_weighting_details 'calc w=1/[\s^2^(Fo^2^)+(0.1598P)^2^] where P=(Fo^2^+2Fc^2^)/3'
_refine_ls_weighting_scheme calc
_refine_ls_wR_factor_gt 0.2605
_refine_ls_wR_factor_ref 0.2763
_reflns_number_gt 1246
_reflns_number_total 2605
_reflns_threshold_expression >2sigma(I)
_cod_data_source_file ol900559p_si_004.cif
_cod_data_source_block y321
_cod_original_cell_volume 1461.5(4)
_cod_original_sg_symbol_H-M 'P 21/c'
_cod_database_code 1503894

loop_
_symmetry_equiv_pos_as_xyz
'x, y, z'
'-x, y+1/2, -z+1/2'
'-x, -y, -z'
'x, -y-1/2, z-1/2'

loop_
_atom_site_label
_atom_site_type_symbol
_atom_site_fract_x
_atom_site_fract_y
_atom_site_fract_z
_atom_site_U_iso_or_equiv
_atom_site_adp_type
_atom_site_occupancy
_atom_site_symmetry_multiplicity
_atom_site_calc_flag
_atom_site_refinement_flags
C1 C 0.8038(8) 0.4366(4) 0.4996(3) 0.0545(13) Uani 1 1 d .
C2 C 0.8349(8) 0.3878(4) 0.4310(3) 0.0533(13) Uani 1 1 d .
C3 C 0.8169(8) 0.4517(4) 0.3713(3) 0.0571(13) Uani 1 1 d .
C4 C 0.7621(8) 0.5665(4) 0.3684(3) 0.0583(13) Uani 1 1 d .
C5 C 0.7260(8) 0.6138(4) 0.4354(3) 0.0541(13) Uani 1 1 d .
C6 C 0.7430(8) 0.5514(4) 0.4969(3) 0.0550(13) Uani 1 1 d .
C7 C 0.8043(9) 0.1962(4) 0.4670(3) 0.0621(14) Uani 1 1 d .
H7A H 0.6574 0.2147 0.4736 0.075 Uiso 1 1 calc R
H7B H 0.8906 0.1885 0.5142 0.075 Uiso 1 1 calc R
C8 C 0.8088(10) 0.0905(5) 0.4248(3) 0.0695(16) Uani 1 1 d .
H8A H 0.9552 0.0776 0.4153 0.083 Uiso 1 1 calc R
H8B H 0.7696 0.0285 0.4540 0.083 Uiso 1 1 calc R
C9 C 0.4538(11) 0.0756(5) 0.3659(4) 0.0810(18) Uani 1 1 d .
H9A H 0.4336 0.0026 0.3858 0.121 Uiso 1 1 calc R
H9B H 0.3687 0.0816 0.3189 0.121 Uiso 1 1 calc R
H9C H 0.4092 0.1322 0.3973 0.121 Uiso 1 1 calc R
C10 C 0.7157(9) 0.3167(5) 0.2786(3) 0.0634(15) Uani 1 1 d .
H10A H 0.6060 0.2927 0.3037 0.076 Uiso 1 1 calc R
C11 C 0.7444(10) 0.2669(5) 0.2160(3) 0.0701(16) Uani 1 1 d .
H11A H 0.6530 0.2090 0.1973 0.084 Uiso 1 1 calc R
C12 C 0.9052(10) 0.3007(5) 0.1805(3) 0.0695(16) Uani 1 1 d .
H12A H 0.9292 0.2644 0.1382 0.083 Uiso 1 1 calc R
C13 C 1.0323(10) 0.3878(5) 0.2066(3) 0.0695(16) Uani 1 1 d .
H13A H 1.1407 0.4136 0.1814 0.083 Uiso 1 1 calc R
C14 C 1.0005(9) 0.4372(5) 0.2696(3) 0.0614(14) Uani 1 1 d .
H14A H 1.0880 0.4966 0.2882 0.074 Uiso 1 1 calc R
C15 C 0.6752(9) 0.7282(5) 0.4367(3) 0.0614(14) Uani 1 1 d .
C16 C 0.6937(8) 0.5981(4) 0.5614(3) 0.0578(14) Uani 1 1 d .
N1 N 0.8459(7) 0.4011(3) 0.3045(2) 0.0582(12) Uani 1 1 d .
N2 N 0.6380(8) 0.8205(4) 0.4384(3) 0.0737(14) Uani 1 1 d .
N3 N 0.6513(7) 0.6373(4) 0.6128(3) 0.0654(13) Uani 1 1 d .
O1 O 0.8280(5) 0.3815(3) 0.55592(19) 0.0586(10) Uani 1 1 d .
O2 O 0.8916(6) 0.2816(3) 0.42580(19) 0.0606(10) Uani 1 1 d .
O3 O 0.6723(7) 0.0908(3) 0.3596(2) 0.0778(13) Uani 1 1 d .
O4 O 0.7375(6) 0.6205(3) 0.3121(2) 0.0667(11) Uani 1 1 d .

loop_
_atom_site_aniso_label
_atom_site_aniso_U_11
_atom_site_aniso_U_22
_atom_site_aniso_U_33
_atom_site_aniso_U_23
_atom_site_aniso_U_13
_atom_site_aniso_U_12
C1 0.056(3) 0.056(3) 0.051(3) -0.002(3) 0.008(2) -0.002(2)
C2 0.061(3) 0.048(3) 0.051(3) 0.000(2) 0.008(2) -0.001(2)
C3 0.064(3) 0.060(3) 0.047(3) -0.003(2) 0.006(2) -0.001(2)
C4 0.060(3) 0.056(3) 0.058(3) 0.002(3) 0.005(2) -0.003(2)
C5 0.065(3) 0.050(3) 0.047(3) 0.001(2) 0.006(2) 0.001(2)
C6 0.062(3) 0.053(3) 0.050(3) 0.001(2) 0.005(2) -0.002(2)
C7 0.077(4) 0.055(3) 0.053(3) 0.004(3) 0.005(3) -0.009(3)
C8 0.079(4) 0.057(3) 0.069(4) -0.004(3) 0.003(3) 0.000(3)
C9 0.094(5) 0.067(4) 0.077(4) 0.002(3) -0.005(3) -0.011(3)
C10 0.073(4) 0.056(3) 0.060(4) 0.000(3) 0.004(3) -0.002(3)
C11 0.089(4) 0.058(3) 0.061(4) -0.006(3) 0.004(3) 0.000(3)
C12 0.097(4) 0.063(4) 0.049(3) -0.005(3) 0.013(3) 0.008(3)
C13 0.075(4) 0.072(4) 0.061(4) 0.002(3) 0.011(3) 0.006(3)
C14 0.066(3) 0.064(3) 0.055(3) 0.001(3) 0.010(3) 0.000(3)
C15 0.068(4) 0.060(4) 0.055(3) 0.002(3) 0.007(3) 0.002(3)
C16 0.057(3) 0.052(3) 0.063(4) 0.004(3) 0.004(3) -0.002(2)
N1 0.066(3) 0.055(3) 0.053(3) -0.003(2) 0.006(2) -0.002(2)
N2 0.091(4) 0.056(3) 0.073(3) 0.001(3) 0.009(3) 0.005(2)
N3 0.074(3) 0.068(3) 0.054(3) -0.006(2) 0.009(2) 0.000(2)
O1 0.070(2) 0.055(2) 0.050(2) 0.0036(17) 0.0066(17) -0.0022(16)
O2 0.072(2) 0.049(2) 0.062(2) 0.0029(17) 0.0105(18) 0.0003(17)
O3 0.100(3) 0.066(3) 0.065(3) -0.004(2) 0.003(2) -0.009(2)
O4 0.086(3) 0.059(2) 0.053(2) 0.0064(18) 0.0066(19) 0.0032(19)

loop_
_atom_type_symbol
_atom_type_description
_atom_type_scat_dispersion_real
_atom_type_scat_dispersion_imag
_atom_type_scat_source
C C 0.0033 0.0016 'International Tables Vol C Tables 4.2.6.8 and 6.1.1.4'
H H 0.0000 0.0000 'International Tables Vol C Tables 4.2.6.8 and 6.1.1.4'
N N 0.0061 0.0033 'International Tables Vol C Tables 4.2.6.8 and 6.1.1.4'
O O 0.0106 0.0060 'International Tables Vol C Tables 4.2.6.8 and 6.1.1.4'

loop_
_geom_angle_atom_site_label_1
_geom_angle_atom_site_label_2
_geom_angle_atom_site_label_3
_geom_angle
O1 C1 C6 123.0(5)
O1 C1 C2 121.8(5)
C6 C1 C2 115.2(5)
O2 C2 C3 118.2(5)
O2 C2 C1 121.5(4)
C3 C2 C1 120.2(5)
C2 C3 C4 125.0(5)
C2 C3 N1 118.9(5)
C4 C3 N1 116.0(5)
O4 C4 C3 122.9(5)
O4 C4 C5 122.2(5)
C3 C4 C5 114.8(5)
C6 C5 C15 120.5(5)
C6 C5 C4 121.6(5)
C15 C5 C4 117.9(5)
C5 C6 C16 120.6(5)
C5 C6 C1 123.1(5)
C16 C6 C1 116.3(5)
O2 C7 C8 106.2(4)
O2 C7 H7A 110.5
C8 C7 H7A 110.5
O2 C7 H7B 110.5
C8 C7 H7B 110.5
H7A C7 H7B 108.7
O3 C8 C7 114.0(5)
O3 C8 H8A 108.7
C7 C8 H8A 108.7
O3 C8 H8B 108.7
C7 C8 H8B 108.7
H8A C8 H8B 107.6
O3 C9 H9A 109.5
O3 C9 H9B 109.5
H9A C9 H9B 109.5
O3 C9 H9C 109.5
H9A C9 H9C 109.5
H9B C9 H9C 109.5
N1 C10 C11 119.6(5)
N1 C10 H10A 120.2
C11 C10 H10A 120.2
C12 C11 C10 119.9(6)
C12 C11 H11A 120.0
C10 C11 H11A 120.0
C11 C12 C13 119.7(6)
C11 C12 H12A 120.1
C13 C12 H12A 120.1
C12 C13 C14 119.4(6)
C12 C13 H13A 120.3
C14 C13 H13A 120.3
N1 C14 C13 120.0(5)
N1 C14 H14A 120.0
C13 C14 H14A 120.0
N2 C15 C5 178.8(6)
N3 C16 C6 178.7(6)
C14 N1 C10 121.3(5)
C14 N1 C3 119.5(4)
C10 N1 C3 119.2(5)
C2 O2 C7 120.9(4)
C8 O3 C9 114.5(5)

loop_
_geom_bond_atom_site_label_1
_geom_bond_atom_site_label_2
_geom_bond_distance
C1 O1 1.253(6)
C1 C6 1.446(7)
C1 C2 1.473(7)
C2 O2 1.347(6)
C2 C3 1.368(7)
C3 C4 1.437(7)
C3 N1 1.449(7)
C4 O4 1.246(6)
C4 C5 1.448(8)
C5 C6 1.386(7)
C5 C15 1.427(8)
C6 C16 1.429(8)
C7 O2 1.459(6)
C7 C8 1.517(8)
C7 H7A 0.9900
C7 H7B 0.9900
C8 O3 1.409(7)
C8 H8A 0.9900
C8 H8B 0.9900
C9 O3 1.430(7)
C9 H9A 0.9800
C9 H9B 0.9800
C9 H9C 0.9800
C10 N1 1.366(7)
C10 C11 1.371(8)
C10 H10A 0.9500
C11 C12 1.371(9)
C11 H11A 0.9500
C12 C13 1.381(8)
C12 H12A 0.9500
C13 C14 1.382(8)
C13 H13A 0.9500
C14 N1 1.341(7)
C14 H14A 0.9500
C15 N2 1.147(7)
C16 N3 1.155(7)

loop_
_geom_torsion_atom_site_label_1
_geom_torsion_atom_site_label_2
_geom_torsion_atom_site_label_3
_geom_torsion_atom_site_label_4
_geom_torsion
O1 C1 C2 O2 -0.3(7)
C6 C1 C2 O2 -180.0(4)
O1 C1 C2 C3 -176.9(5)
C6 C1 C2 C3 3.4(7)
O2 C2 C3 C4 -178.7(5)
C1 C2 C3 C4 -2.0(8)
O2 C2 C3 N1 4.0(7)
C1 C2 C3 N1 -179.3(5)
C2 C3 C4 O4 -176.4(5)
N1 C3 C4 O4 0.9(7)
C2 C3 C4 C5 0.4(7)
N1 C3 C4 C5 177.7(4)
O4 C4 C5 C6 176.5(5)
C3 C4 C5 C6 -0.3(7)
O4 C4 C5 C15 -4.4(7)
C3 C4 C5 C15 178.7(5)
C15 C5 C6 C16 5.0(8)
C4 C5 C6 C16 -176.0(5)
C15 C5 C6 C1 -177.0(5)
C4 C5 C6 C1 2.0(8)
O1 C1 C6 C5 176.8(5)
C2 C1 C6 C5 -3.5(7)
O1 C1 C6 C16 -5.1(7)
C2 C1 C6 C16 174.6(4)
O2 C7 C8 O3 -66.3(6)
N1 C10 C11 C12 1.1(9)
C10 C11 C12 C13 -2.6(9)
C11 C12 C13 C14 2.4(9)
C12 C13 C14 N1 -0.7(8)
C6 C5 C15 N2 74(30)
C4 C5 C15 N2 -105(30)
C5 C6 C16 N3 24(25)
C1 C6 C16 N3 -154(25)
C13 C14 N1 C10 -0.9(8)
C13 C14 N1 C3 178.6(5)
C11 C10 N1 C14 0.7(8)
C11 C10 N1 C3 -178.8(5)
C2 C3 N1 C14 -119.9(6)
C4 C3 N1 C14 62.6(6)
C2 C3 N1 C10 59.6(7)
C4 C3 N1 C10 -117.9(5)
C3 C2 O2 C7 -144.4(5)
C1 C2 O2 C7 38.9(7)
C8 C7 O2 C2 152.6(4)
C7 C8 O3 C9 -76.3(6)
